data_8000394
loop_
_publ_author_name
'Zhou, Xuehong'
'Zhao, Manlin'
'Zhou, Jiadong'
'Liu, Linlin'
'Ma, Yuguang'

_publ_section_title
;
 Polarized Species in an Organic Semiconductor Laser.
;
_journal_issue 24
_journal_name_full 'The journal of physical chemistry letters'
_journal_page_first 7905
_journal_page_last 7909
_journal_paper_doi 10.1021/acs.jpclett.9b03198
_journal_volume 10
_journal_year 2019
_chemical_formula_moiety '0.5(C404 H361.99 N20 S2.01)'
_chemical_formula_sum 'C202 H181 N10 S'
_chemical_formula_weight 2780.77
_space_group_crystal_system monoclinic
_space_group_IT_number 15
_space_group_name_Hall '-C 2yc'
_space_group_name_H-M_alt 'C 1 2/c 1'
_atom_sites_solution_hydrogens geom
_atom_sites_solution_primary dual
_audit_creation_date 2019-10-05
_audit_creation_method
;
Olex2 1.2
(compiled 2018.05.29 svn.r3508 for OlexSys, GUI svn.r5506)
;
_cell_angle_alpha 90
_cell_angle_beta 112.283(2)
_cell_angle_gamma 90
_cell_formula_units_Z 4
_cell_length_a 35.5019(5)
_cell_length_b 16.1885(2)
_cell_length_c 33.0801(5)
_cell_measurement_reflns_used 23540
_cell_measurement_temperature 120.00(10)
_cell_measurement_theta_max 72.9770
_cell_measurement_theta_min 2.6940
_cell_volume 17592.1(5)
_computing_cell_refinement 'CrysAlisPro 1.171.39.28b (Rigaku OD, 2015)'
_computing_data_collection 'CrysAlisPro 1.171.39.28b (Rigaku OD, 2015)'
_computing_data_reduction 'CrysAlisPro 1.171.39.28b (Rigaku OD, 2015)'
_computing_molecular_graphics 'Olex2 (Dolomanov et al., 2009)'
_computing_publication_material 'Olex2 (Dolomanov et al., 2009)'
_computing_structure_refinement 'ShelXL (Sheldrick, 2015)'
_computing_structure_solution 'ShelXT (Sheldrick, 2015)'
_diffrn_ambient_environment N~2~
_diffrn_ambient_temperature 120.00(10)
_diffrn_detector 'CCD plate'
_diffrn_measured_fraction_theta_full 0.995
_diffrn_measured_fraction_theta_max 0.995
_diffrn_measurement_details
;
List of Runs (angles in degrees, time in seconds):

  # Type    Start    End  Width  t~exp~   \w     \q     \k     \f   Frames
--------------------------------------------------------------------------
  1  \w     33.00  58.00   0.50    2.98    --    5.00  17.00 -65.00   50
  2  \w    -57.00 -32.00   0.50    2.98    --    5.00 -17.00 124.00   50
  3  \w   -186.00-128.00   0.50    2.98    --  -98.80 -17.00 124.00  116
  4  \w    -61.00 -25.00   0.50    2.98    --  -98.80  17.00 -65.00   72
  5  \w     -7.00  29.00   0.50    0.74    --    0.00  72.00 120.00   72
  6  \w     37.00  73.00   0.50    0.74    --    0.00  72.00 120.00   72
  7  \w     -9.00  93.00   0.50    2.98    --    5.00  72.00  60.00  204
  8  \w   -101.00 -75.00   0.50    2.98    --  -98.80  19.00  60.00   52
  9  \w    -99.00 -74.00   0.50    2.98    --  -98.80  72.00 120.00   50
 10  \w    -73.00 -47.00   0.50    2.98    --  -98.80  72.00 120.00   52
 11  \w    -77.00  -9.00   0.50    2.98    --  -98.80  37.00 -30.00  136
 12  \w    -67.00 -10.00   0.50    2.98    --  -98.80  19.00  60.00  114
 13  \w   -182.00 -85.00   0.50    2.98    --  -98.80 -19.00-180.00  194
 14  \w    -74.00 -16.00   0.50    2.98    --  -98.80  72.00  60.00  116
 15  \w   -113.00 -20.00   0.50    2.98    --  -98.80  57.00  60.00  186
 16  \w   -163.00 -85.00   0.50    2.98    --  -98.80 -19.00  60.00  156
 17  \w   -104.00 -79.00   0.50    2.98    --  -98.80  72.00  90.00   50
 18  \w    -60.00 -35.00   0.50    2.98    --  -98.80  72.00  90.00   50
 19  \w   -113.00 -80.00   0.50    2.98    --  -98.80  72.00  60.00   66
;
_diffrn_measurement_device 'four-circle diffractometer'
_diffrn_measurement_device_type 'XtaLAB AFC12 (RCD3): Kappa single'
_diffrn_measurement_method '\w scans'
_diffrn_orient_matrix_type 'CrysAlisPro convention (1999,Acta A55,543-557)'
_diffrn_orient_matrix_UB_11 0.0429139000
_diffrn_orient_matrix_UB_12 0.0180984000
_diffrn_orient_matrix_UB_13 0.0339567000
_diffrn_orient_matrix_UB_21 0.0158567000
_diffrn_orient_matrix_UB_22 0.0101840000
_diffrn_orient_matrix_UB_23 -0.0370518000
_diffrn_orient_matrix_UB_31 -0.0102198000
_diffrn_orient_matrix_UB_32 0.0929469000
_diffrn_orient_matrix_UB_33 -0.0025850000
_diffrn_radiation_monochromator graphite
_diffrn_radiation_probe x-ray
_diffrn_radiation_type CuK\a
_diffrn_radiation_wavelength 1.54184
_diffrn_reflns_av_R_equivalents 0.0221
_diffrn_reflns_av_unetI/netI 0.0227
_diffrn_reflns_Laue_measured_fraction_full 0.995
_diffrn_reflns_Laue_measured_fraction_max 0.995
_diffrn_reflns_limit_h_max 42
_diffrn_reflns_limit_h_min -42
_diffrn_reflns_limit_k_max 19
_diffrn_reflns_limit_k_min -10
_diffrn_reflns_limit_l_max 39
_diffrn_reflns_limit_l_min -35
_diffrn_reflns_number 50841
_diffrn_reflns_point_group_measured_fraction_full 0.995
_diffrn_reflns_point_group_measured_fraction_max 0.995
_diffrn_reflns_theta_full 67.079
_diffrn_reflns_theta_max 67.079
_diffrn_reflns_theta_min 2.690
_diffrn_source 'fine-focus sealed X-ray tube'
_diffrn_source_type 'Enhance (Cu) X-ray Source'
_exptl_absorpt_coefficient_mu 0.569
_exptl_absorpt_correction_T_max 1.00000
_exptl_absorpt_correction_T_min 0.75582
_exptl_absorpt_correction_type multi-scan
_exptl_absorpt_process_details
;
CrysAlisPro 1.171.39.28b (Rigaku Oxford Diffraction, 2015)
Empirical absorption correction using spherical harmonics,
 implemented in SCALE3 ABSPACK scaling algorithm.
;
_exptl_crystal_density_diffrn 1.050
_exptl_crystal_F_000 5916
_refine_diff_density_max 0.242
_refine_diff_density_min -0.265
_refine_diff_density_rms 0.044
_refine_ls_extinction_method none
_refine_ls_goodness_of_fit_ref 1.031
_refine_ls_hydrogen_treatment constr
_refine_ls_matrix_type full
_refine_ls_number_parameters 1091
_refine_ls_number_reflns 15631
_refine_ls_number_restraints 0
_refine_ls_restrained_S_all 1.031
_refine_ls_R_factor_all 0.0568
_refine_ls_R_factor_gt 0.0516
_refine_ls_shift/su_max 0.001
_refine_ls_shift/su_mean 0.000
_refine_ls_structure_factor_coef Fsqd
_refine_ls_weighting_details 'w=1/[\s^2^(Fo^2^)+(0.0851P)^2^+14.3393P] where P=(Fo^2^+2Fc^2^)/3'
_refine_ls_weighting_scheme calc
_refine_ls_wR_factor_gt 0.1528
_refine_ls_wR_factor_ref 0.1575
_reflns_Friedel_coverage 0.000
_reflns_number_gt 13740
_reflns_number_total 15631
_reflns_threshold_expression 'I > 2\s(I)'
_cod_data_source_file jz9b03198_si_002.cif
_cod_data_source_block ocbzc
_cod_depositor_comments 'Adding full bibliography for 8000394.cif.'
_cod_database_code 8000394
_shelx_shelxl_version_number 2014/7
_shelx_space_group_comment
;
The symmetry employed for this shelxl refinement is uniquely defined
by the following loop, which should always be used as a source of
symmetry information in preference to the above space-group names.
They are only intended as comments.
;
_reflns_odcompleteness_completeness 99.47
_reflns_odcompleteness_iscentric 1
_reflns_odcompleteness_theta 66.97
_olex2_refinement_description
;
1. Fixed Uiso
 At 1.2 times of:
  All C(H) groups, All C(H,H) groups
2. Others
 Sof(C2)=Sof(C7)=Sof(N1)=Sof(C2AA)=Sof(C4AA)=Sof(H4AB)=Sof(C5AA)=Sof(C6AA)=
 Sof(C6)=Sof(H6)=Sof(C8)=Sof(C6BA)=Sof(H6BA)=Sof(C8AA)=Sof(H8AA)=Sof(C5BA)=
 Sof(C9AA)=Sof(H3AC)=Sof(C8BA)=Sof(H8BA)=1-FVAR(1)
 Sof(C1)=Sof(C4)=Sof(N3)=Sof(S1)=Sof(C0BA)=Sof(C1BA)=Sof(H1BA)=Sof(C4BA)=
 Sof(H4BA)=Sof(C2BA)=Sof(C1AA)=Sof(H1AB)=Sof(C0AA)=Sof(C7BA)=Sof(C9)=Sof(C7AA)=
 Sof(H7AA)=Sof(H3AB)=Sof(C3)=Sof(C3BA)=FVAR(1)
3.a Secondary CH2 refined with riding coordinates:
 C00I(H00B,H00C), C00K(H00D,H00E), C00P(H00F,H00G), C00T(H00H,H00I), C00V(H00J,
 H00K), C00X(H00N,H00O), C00Y(H00P,H00R), C011(H01A,H01B), C018(H01C,H01D),
 C019(H01E,H01F), C01B(H01H,H01I), C01C(H01J,H01K), C01D(H01L,H01M), C01J(H01P,
 H01Q), C01L(H01S,H01T), C01M(H01U,H01V), C01N(H01W,H01X), C01Q(H01,H),
 C01T(H1AA,HA), C01U(H2AA,HB), C01X(H3AA,HC), C02A(H02A,H02B), C02F(H02D,H02E),
 C02H(H02F,H02H)
3.b Aromatic/amide H refined with riding coordinates:
 C005(H005), C00A(H00A), C00L(H00L), C00M(H00M), C00Q(H00Q), C00U(H00U),
 C00Z(H00Z), C013(H013), C014(H014), C015(H015), C01A(H01G), C01E(H01N),
 C01G(H01O), C01K(H01R), C01O(H01Y), C01P(H01Z), C01S(H0AA), C01Y(H4AA),
 C01Z(H5AA), C021(H021), C022(H022), C023(H023), C024(H024), C025(H025),
 C026(H026), C027(H027), C028(H028), C029(H029), C02C(H02C), C02G(H02G),
 C02I(H02I), C02J(H02J), C02M(H02M), C02P(H02P), C02S(H02S), C02U(H02U),
 C02Y(H02Y), C1BA(H1BA), C4BA(H4BA), C1AA(H1AB), C4AA(H4AB), C6(H6), C6BA(H6BA),
  C8AA(H8AA), C7AA(H7AA), C3AA(H3AC), C3AA(H3AB), C8BA(H8BA)
;
_olex2_submission_special_instructions 'No special instructions were received'
_oxdiff_exptl_absorpt_empirical_details
;
Empirical correction (ABSPACK) includes:
- Absorption correction using spherical harmonics
- Frame scaling
;
_oxdiff_exptl_absorpt_empirical_full_max 1.321
_oxdiff_exptl_absorpt_empirical_full_min 0.748

loop_
_space_group_symop_operation_xyz
'x, y, z'
'-x, y, -z+1/2'
'x+1/2, y+1/2, z'
'-x+1/2, y+1/2, -z+1/2'
'-x, -y, -z'
'x, -y, z-1/2'
'-x+1/2, -y+1/2, -z'
'x+1/2, -y+1/2, z-1/2'

loop_
_atom_site_label
_atom_site_type_symbol
_atom_site_fract_x
_atom_site_fract_y
_atom_site_fract_z
_atom_site_U_iso_or_equiv
_atom_site_adp_type
_atom_site_occupancy
_atom_site_site_symmetry_order
_atom_site_calc_flag
_atom_site_refinement_flags_posn
_atom_site_refinement_flags_occupancy
_atom_site_disorder_assembly
_atom_site_disorder_group
N004 N 0.20281(5) 0.03729(9) 0.34071(5) 0.0417(3) Uani 1 1 d . . . .
C005 C 0.27384(5) 0.60056(9) 0.38261(5) 0.0321(3) Uani 1 1 d . . . .
H005 H 0.2993 0.5756 0.3944 0.038 Uiso 1 1 calc R . . .
N006 N 0.33310(5) 1.22047(10) 0.56051(6) 0.0546(4) Uani 1 1 d . . . .
C007 C 0.25169(5) 0.59701(9) 0.33814(5) 0.0313(3) Uani 1 1 d . . . .
C008 C 0.34603(5) 0.66538(9) 0.51803(5) 0.0321(3) Uani 1 1 d . . . .
C009 C 0.32682(5) 0.64988(9) 0.54742(5) 0.0335(3) Uani 1 1 d . . . .
C00A C 0.32390(5) 0.66267(9) 0.47357(5) 0.0325(3) Uani 1 1 d . . . .
H00A H 0.3368 0.6717 0.4542 0.039 Uiso 1 1 calc R . . .
C00B C 0.25801(5) 0.64176(10) 0.40988(5) 0.0339(3) Uani 1 1 d . . . .
C00C C 0.28200(5) 0.64639(9) 0.45754(5) 0.0339(3) Uani 1 1 d . . . .
C00D C 0.39524(5) 0.67359(9) 0.58977(5) 0.0334(3) Uani 1 1 d . . . .
N00E N 0.41509(5) 0.98150(11) 0.29217(5) 0.0570(4) Uani 1 1 d . . . .
C00F C 0.22651(5) 0.57725(10) 0.26197(5) 0.0347(3) Uani 1 1 d . . . .
C00G C 0.39062(5) 0.68894(10) 0.54253(5) 0.0322(3) Uani 1 1 d . . . .
C00H C 0.35768(5) 0.65423(9) 0.59176(5) 0.0336(3) Uani 1 1 d . . . .
C00I C 0.39651(5) 0.78186(10) 0.53542(5) 0.0352(3) Uani 1 1 d . . . .
H00B H 0.4240 0.7973 0.5541 0.042 Uiso 1 1 calc R . . .
H00C H 0.3940 0.7895 0.5054 0.042 Uiso 1 1 calc R . . .
C00J C 0.26329(5) 0.55597(10) 0.30299(5) 0.0328(3) Uani 1 1 d . . . .
C00K C 0.23524(5) 0.41458(10) 0.31574(5) 0.0366(3) Uani 1 1 d . . . .
H00D H 0.2103 0.4231 0.2904 0.044 Uiso 1 1 calc R . . .
H00E H 0.2309 0.4352 0.3412 0.044 Uiso 1 1 calc R . . .
C00L C 0.28528(5) 0.63473(10) 0.53211(5) 0.0380(4) Uani 1 1 d . . . .
H00L H 0.2725 0.6254 0.5515 0.046 Uiso 1 1 calc R . . .
C00M C 0.26317(5) 0.63378(10) 0.48743(5) 0.0386(4) Uani 1 1 d . . . .
H00M H 0.2352 0.6246 0.4770 0.046 Uiso 1 1 calc R . . .
C00N C 0.21369(5) 0.63591(10) 0.31966(5) 0.0347(3) Uani 1 1 d . . . .
C00O C 0.19828(5) 0.62430(10) 0.27196(5) 0.0360(3) Uani 1 1 d . . . .
C00P C 0.26957(5) 0.46243(10) 0.31001(5) 0.0355(3) Uani 1 1 d . . . .
H00F H 0.2742 0.4394 0.2852 0.043 Uiso 1 1 calc R . . .
H00G H 0.2941 0.4534 0.3357 0.043 Uiso 1 1 calc R . . .
C00Q C 0.42990(5) 0.67905(10) 0.62746(5) 0.0375(4) Uani 1 1 d . . . .
H00Q H 0.4549 0.6913 0.6258 0.045 Uiso 1 1 calc R . . .
C00R C 0.42712(6) 0.66589(10) 0.66822(5) 0.0410(4) Uani 1 1 d . . . .
N00S N 0.46567(5) 0.22869(11) 0.54455(6) 0.0609(5) Uani 1 1 d . . . .
C00T C 0.42077(5) 0.63886(10) 0.52886(5) 0.0373(4) Uani 1 1 d . . . .
H00H H 0.4151 0.6501 0.4983 0.045 Uiso 1 1 calc R . . .
H00I H 0.4481 0.6585 0.5456 0.045 Uiso 1 1 calc R . . .
C00U C 0.21960(5) 0.67909(10) 0.39103(6) 0.0394(4) Uani 1 1 d . . . .
H00U H 0.2087 0.7060 0.4089 0.047 Uiso 1 1 calc R . . .
C00V C 0.30250(5) 0.59321(10) 0.30120(5) 0.0376(4) Uani 1 1 d . . . .
H00J H 0.3254 0.5747 0.3267 0.045 Uiso 1 1 calc R . . .
H00K H 0.3062 0.5717 0.2756 0.045 Uiso 1 1 calc R . . .
C00W C 0.23649(6) -0.08392(10) 0.34494(6) 0.0415(4) Uani 1 1 d . . . .
C00X C 0.21259(5) 0.27036(10) 0.32895(6) 0.0401(4) Uani 1 1 d . . . .
H00N H 0.1865 0.2793 0.3053 0.048 Uiso 1 1 calc R . . .
H00O H 0.2102 0.2871 0.3560 0.048 Uiso 1 1 calc R . . .
C00Y C 0.24473(5) 0.32282(10) 0.32133(6) 0.0393(4) Uani 1 1 d . . . .
H00P H 0.2483 0.3027 0.2954 0.047 Uiso 1 1 calc R . . .
H00R H 0.2704 0.3154 0.3458 0.047 Uiso 1 1 calc R . . .
C00Z C 0.38911(6) 0.64879(11) 0.66974(5) 0.0445(4) Uani 1 1 d . . . .
H00Z H 0.3871 0.6417 0.6967 0.053 Uiso 1 1 calc R . . .
C010 C 0.23685(5) -0.00768(10) 0.36555(5) 0.0401(4) Uani 1 1 d . . . .
C011 C 0.37753(5) 0.93095(10) 0.54264(6) 0.0403(4) Uani 1 1 d . . . .
H01A H 0.3785 0.9431 0.5143 0.048 Uiso 1 1 calc R . . .
H01B H 0.4043 0.9416 0.5647 0.048 Uiso 1 1 calc R . . .
C012 C 0.18113(6) -0.00739(11) 0.30354(5) 0.0418(4) Uani 1 1 d . . . .
C013 C 0.35455(6) 0.64212(10) 0.63221(5) 0.0405(4) Uani 1 1 d . . . .
H013 H 0.3296 0.6298 0.6338 0.049 Uiso 1 1 calc R . . .
C014 C 0.16311(5) 0.65339(11) 0.23883(6) 0.0434(4) Uani 1 1 d . . . .
H014 H 0.1441 0.6844 0.2454 0.052 Uiso 1 1 calc R . . .
C015 C 0.19751(5) 0.67688(10) 0.34630(6) 0.0404(4) Uani 1 1 d . . . .
H015 H 0.1722 0.7025 0.3343 0.048 Uiso 1 1 calc R . . .
C016 C 0.46395(6) 0.66767(11) 0.70919(5) 0.0447(4) Uani 1 1 d . . . .
C017 C 0.20095(6) -0.08310(11) 0.30481(6) 0.0419(4) Uani 1 1 d . . . .
C018 C 0.30325(5) 0.68624(11) 0.29963(6) 0.0427(4) Uani 1 1 d . . . .
H01C H 0.3012 0.7080 0.3260 0.051 Uiso 1 1 calc R . . .
H01D H 0.2797 0.7052 0.2750 0.051 Uiso 1 1 calc R . . .
C019 C 0.22343(6) 0.17887(10) 0.33139(6) 0.0422(4) Uani 1 1 d . . . .
H01E H 0.2211 0.1604 0.3026 0.051 Uiso 1 1 calc R . . .
H01F H 0.2516 0.1720 0.3510 0.051 Uiso 1 1 calc R . . .
C01A C 0.21989(5) 0.55797(11) 0.21884(5) 0.0402(4) Uani 1 1 d . . . .
H01G H 0.2384 0.5257 0.2122 0.048 Uiso 1 1 calc R . . .
C01B C 0.41985(6) 0.54617(11) 0.53486(6) 0.0453(4) Uani 1 1 d . . . .
H01H H 0.3924 0.5264 0.5190 0.054 Uiso 1 1 calc R . . .
H01I H 0.4267 0.5344 0.5656 0.054 Uiso 1 1 calc R . . .
C01C C 0.36713(6) 0.84035(10) 0.54429(6) 0.0407(4) Uani 1 1 d . . . .
H01J H 0.3669 0.8282 0.5729 0.049 Uiso 1 1 calc R . . .
H01K H 0.3399 0.8304 0.5229 0.049 Uiso 1 1 calc R . . .
C01D C 0.19688(6) 0.12456(11) 0.34699(7) 0.0466(4) Uani 1 1 d . . . .
H01L H 0.2032 0.1350 0.3778 0.056 Uiso 1 1 calc R . . .
H01M H 0.1685 0.1388 0.3311 0.056 Uiso 1 1 calc R . . .
C01E C 0.15709(6) 0.63497(12) 0.19576(6) 0.0483(4) Uani 1 1 d . . . .
H01N H 0.1340 0.6545 0.1732 0.058 Uiso 1 1 calc R . . .
C01F C 0.35780(6) 1.27067(12) 0.59393(6) 0.0480(4) Uani 1 1 d . . . .
C01G C 0.18508(6) 0.58789(12) 0.18598(6) 0.0470(4) Uani 1 1 d . . . .
H01O H 0.1805 0.5762 0.1570 0.056 Uiso 1 1 calc R . . .
C01H C 0.32715(6) 1.35119(12) 0.53355(7) 0.0494(4) Uani 1 1 d . . . .
C01I C 0.35449(6) 1.35238(11) 0.57864(7) 0.0481(4) Uani 1 1 d . . . .
C01J C 0.34144(6) 0.72048(12) 0.29543(6) 0.0462(4) Uani 1 1 d . . . .
H01P H 0.3652 0.6975 0.3184 0.055 Uiso 1 1 calc R . . .
H01Q H 0.3421 0.7035 0.2676 0.055 Uiso 1 1 calc R . . .
C01K C 0.18429(7) -0.13902(13) 0.27024(6) 0.0535(5) Uani 1 1 d . . . .
H01R H 0.1969 -0.1894 0.2703 0.064 Uiso 1 1 calc R . . .
C01L C 0.38071(6) 0.85028(12) 0.29355(6) 0.0475(4) Uani 1 1 d . . . .
H01S H 0.4049 0.8236 0.3139 0.057 Uiso 1 1 calc R . . .
H01T H 0.3796 0.8402 0.2642 0.057 Uiso 1 1 calc R . . .
C01M C 0.34328(6) 0.81350(12) 0.29841(6) 0.0469(4) Uani 1 1 d . . . .
H01U H 0.3429 0.8301 0.3264 0.056 Uiso 1 1 calc R . . .
H01V H 0.3192 0.8361 0.2758 0.056 Uiso 1 1 calc R . . .
C01N C 0.34685(6) 0.98792(11) 0.55032(6) 0.0488(4) Uani 1 1 d . . . .
H01W H 0.3203 0.9777 0.5278 0.059 Uiso 1 1 calc R . . .
H01X H 0.3453 0.9739 0.5782 0.059 Uiso 1 1 calc R . . .
C01O C 0.26804(6) 0.01314(13) 0.40489(6) 0.0521(5) Uani 1 1 d . . . .
H01Y H 0.2684 0.0640 0.4181 0.063 Uiso 1 1 calc R . . .
C01P C 0.14499(6) 0.01338(13) 0.26906(6) 0.0531(5) Uani 1 1 d . . . .
H01Z H 0.1320 0.0634 0.2687 0.064 Uiso 1 1 calc R . . .
C01Q C 0.44896(6) 0.49897(13) 0.51920(7) 0.0523(5) Uani 1 1 d . . . .
H01 H 0.4432 0.5132 0.4889 0.063 Uiso 1 1 calc R . . .
H H 0.4766 0.5161 0.5363 0.063 Uiso 1 1 calc R . . .
C01R C 0.31508(6) 1.26861(13) 0.52351(7) 0.0543(5) Uani 1 1 d . . . .
C01S C 0.26727(6) -0.14123(12) 0.36534(7) 0.0551(5) Uani 1 1 d . . . .
H0AA H 0.2671 -0.1926 0.3526 0.066 Uiso 1 1 calc R . . .
C01T C 0.35635(7) 1.07937(11) 0.55042(8) 0.0549(5) Uani 1 1 d . . . .
H1AA H 0.3840 1.0894 0.5707 0.066 Uiso 1 1 calc R . . .
HA H 0.3546 1.0955 0.5215 0.066 Uiso 1 1 calc R . . .
C01U C 0.38320(6) 0.94180(12) 0.30219(7) 0.0500(4) Uani 1 1 d . . . .
H2AA H 0.3573 0.9669 0.2848 0.060 Uiso 1 1 calc R . . .
HB H 0.3880 0.9511 0.3327 0.060 Uiso 1 1 calc R . . .
C01V C 0.50489(6) 0.20300(12) 0.55222(7) 0.0520(5) Uani 1 1 d . . . .
C01W C 0.50397(7) 0.14677(13) 0.51967(7) 0.0556(5) Uani 1 1 d . . . .
C01X C 0.32732(8) 1.13173(12) 0.56330(9) 0.0642(6) Uani 1 1 d . . . .
H3AA H 0.2996 1.1178 0.5445 0.077 Uiso 1 1 calc R . . .
HC H 0.3307 1.1181 0.5930 0.077 Uiso 1 1 calc R . . .
C01Y C 0.14882(8) -0.11789(16) 0.23608(7) 0.0647(6) Uani 1 1 d . . . .
H4AA H 0.1377 -0.1543 0.2129 0.078 Uiso 1 1 calc R . . .
C01Z C 0.37625(7) 1.41509(14) 0.60708(8) 0.0617(6) Uani 1 1 d . . . .
H5AA H 0.3739 1.4697 0.5977 0.074 Uiso 1 1 calc R . . .
C021 C 0.38283(7) 1.25023(15) 0.63655(7) 0.0626(6) Uani 1 1 d . . . .
H021 H 0.3850 1.1961 0.6466 0.075 Uiso 1 1 calc R . . .
C022 C 0.29782(7) -0.12100(14) 0.40433(8) 0.0659(6) Uani 1 1 d . . . .
H022 H 0.3183 -0.1590 0.4180 0.079 Uiso 1 1 calc R . . .
C023 C 0.54130(7) 0.22507(14) 0.58581(7) 0.0621(5) Uani 1 1 d . . . .
H023 H 0.5418 0.2626 0.6073 0.074 Uiso 1 1 calc R . . .
C024 C 0.12938(7) -0.04301(15) 0.23570(6) 0.0625(6) Uani 1 1 d . . . .
H024 H 0.1053 -0.0308 0.2124 0.075 Uiso 1 1 calc R . . .
C025 C 0.31206(7) 1.41193(16) 0.50121(8) 0.0657(6) Uani 1 1 d . . . .
H025 H 0.3192 1.4671 0.5075 0.079 Uiso 1 1 calc R . . .
C026 C 0.29843(7) -0.04448(15) 0.42355(7) 0.0644(6) Uani 1 1 d . . . .
H026 H 0.3198 -0.0317 0.4496 0.077 Uiso 1 1 calc R . . .
C027 C 0.57612(7) 0.13195(16) 0.55489(7) 0.0646(6) Uani 1 1 d . . . .
H027 H 0.6003 0.1074 0.5564 0.077 Uiso 1 1 calc R . . .
C028 C 0.54001(8) 0.11072(15) 0.52144(7) 0.0641(6) Uani 1 1 d . . . .
H028 H 0.5399 0.0726 0.5003 0.077 Uiso 1 1 calc R . . .
C029 C 0.57662(7) 0.18928(15) 0.58604(7) 0.0638(6) Uani 1 1 d . . . .
H029 H 0.6014 0.2041 0.6077 0.077 Uiso 1 1 calc R . . .
C02A C 0.44590(8) 0.40582(14) 0.52287(7) 0.0634(6) Uani 1 1 d . . . .
H02A H 0.4174 0.3901 0.5104 0.076 Uiso 1 1 calc R . . .
H02B H 0.4594 0.3796 0.5056 0.076 Uiso 1 1 calc R . . .
C02B C 0.43923(7) 0.19109(14) 0.50680(8) 0.0654(6) Uani 1 1 d . . . .
C02C C 0.40435(7) 1.31393(19) 0.66350(8) 0.0732(7) Uani 1 1 d . . . .
H02C H 0.4215 1.3021 0.6921 0.088 Uiso 1 1 calc R . . .
C02E C 0.46164(8) 0.13910(14) 0.49059(8) 0.0666(6) Uani 1 1 d . . . .
C02F C 0.46431(8) 0.37349(15) 0.56895(8) 0.0706(6) Uani 1 1 d . . . .
H02D H 0.4546 0.4066 0.5874 0.085 Uiso 1 1 calc R . . .
H02E H 0.4936 0.3799 0.5795 0.085 Uiso 1 1 calc R . . .
C02G C 0.40091(7) 1.39480(18) 0.64883(9) 0.0730(7) Uani 1 1 d . . . .
H02G H 0.4157 1.4361 0.6678 0.088 Uiso 1 1 calc R . . .
C02H C 0.45441(9) 0.28337(16) 0.57318(9) 0.0767(7) Uani 1 1 d . . . .
H02F H 0.4686 0.2660 0.6032 0.092 Uiso 1 1 calc R . . .
H02H H 0.4254 0.2781 0.5664 0.092 Uiso 1 1 calc R . . .
C02I C 0.28924(8) 1.24560(19) 0.48178(8) 0.0779(7) Uani 1 1 d . . . .
H02I H 0.2812 1.1910 0.4750 0.093 Uiso 1 1 calc R . . .
C02J C 0.28674(9) 1.3887(2) 0.46028(10) 0.0849(8) Uani 1 1 d . . . .
H02J H 0.2767 1.4286 0.4386 0.102 Uiso 1 1 calc R . . .
C02M C 0.27585(9) 1.3076(3) 0.45056(9) 0.0927(9) Uani 1 1 d . . . .
H02M H 0.2590 1.2937 0.4222 0.111 Uiso 1 1 calc R . . .
C02P C 0.39725(8) 0.1986(2) 0.48619(11) 0.0920(10) Uani 1 1 d . . . .
H02P H 0.3826 0.2338 0.4970 0.110 Uiso 1 1 calc R . . .
C02S C 0.37795(11) 0.1515(3) 0.44893(14) 0.1227(17) Uani 1 1 d . . . .
H02S H 0.3499 0.1554 0.4344 0.147 Uiso 1 1 calc R . . .
C02U C 0.44121(11) 0.09356(18) 0.45307(10) 0.1003(11) Uani 1 1 d . . . .
H02U H 0.4555 0.0593 0.4413 0.120 Uiso 1 1 calc R . . .
C02Y C 0.39954(14) 0.0998(3) 0.43346(13) 0.1292(17) Uani 1 1 d . . . .
H02Y H 0.3858 0.0678 0.4089 0.155 Uiso 1 1 calc R . . .
C1 C 0.46058(10) 0.71597(19) 0.74524(10) 0.0339(7) Uani 0.5032(13) 1 d . P . .
C2 C 0.50401(10) 0.71645(19) 0.71464(9) 0.0323(7) Uani 0.4968(13) 1 d . P . .
C4 C 0.49353(11) 0.6228(2) 0.71430(11) 0.0443(8) Uani 0.5032(13) 1 d . P . .
C7 C 0.47133(11) 0.6223(2) 0.74604(11) 0.0426(8) Uani 0.4968(13) 1 d . P . .
N1 N 0.50776(9) 0.77037(17) 0.68520(9) 0.0375(6) Uani 0.4968(13) 1 d . P . .
N3 N 0.43116(8) 0.76838(18) 0.74565(9) 0.0400(6) Uani 0.5032(13) 1 d . P . .
S1 S 0.55150(3) 0.81303(6) 0.70738(3) 0.0449(3) Uani 0.5032(13) 1 d . P . .
C0BA C 0.45892(10) 0.9650(2) 0.31927(12) 0.0407(8) Uani 0.5032(13) 1 d . P A 1
C1BA C 0.47709(12) 0.9461(2) 0.36372(12) 0.0485(9) Uani 0.5032(13) 1 d . P A 1
H1BA H 0.4616 0.9381 0.3807 0.058 Uiso 0.5032(13) 1 calc R P A 1
C4BA C 0.51916(12) 0.9398(3) 0.38149(14) 0.0560(10) Uani 0.5032(13) 1 d . P A 1
H4BA H 0.5322 0.9278 0.4110 0.067 Uiso 0.5032(13) 1 calc R P A 1
C2BA C 0.48217(11) 0.9767(2) 0.29349(12) 0.0483(9) Uani 0.5032(13) 1 d . P A 1
C1AA C 0.54248(13) 0.9511(3) 0.35620(14) 0.0625(11) Uani 0.5032(13) 1 d . P A 1
H1AB H 0.5706 0.9462 0.3693 0.075 Uiso 0.5032(13) 1 calc R P A 1
C0AA C 0.52450(12) 0.9697(3) 0.31167(14) 0.0585(10) Uani 0.5032(13) 1 d . P A 1
C2AA C 0.44388(13) 1.0325(3) 0.32102(14) 0.0576(11) Uani 0.4968(13) 1 d . P A 2
C4AA C 0.46348(16) 1.0188(4) 0.36583(15) 0.0724(14) Uani 0.4968(13) 1 d . P A 2
H4AB H 0.4550 0.9777 0.3801 0.087 Uiso 0.4968(13) 1 calc R P A 2
C5AA C 0.45580(13) 1.0950(3) 0.29918(17) 0.0607(11) Uani 0.4968(13) 1 d . P A 2
C6AA C 0.43062(13) 1.0888(3) 0.25391(15) 0.0566(10) Uani 0.4968(13) 1 d . P A 2
C6 C 0.49663(18) 1.0701(4) 0.38803(18) 0.0855(17) Uani 0.4968(13) 1 d . P A 2
H6 H 0.5110 1.0627 0.4178 0.103 Uiso 0.4968(13) 1 calc R P A 2
C8 C 0.40435(17) 1.0222(4) 0.24981(18) 0.0476(12) Uani 0.4968(13) 1 d . P A 2
C6BA C 0.39846(16) 1.1075(4) 0.17637(17) 0.0738(14) Uani 0.4968(13) 1 d . P A 2
H6BA H 0.3962 1.1354 0.1510 0.089 Uiso 0.4968(13) 1 calc R P A 2
C8AA C 0.50835(19) 1.1321(4) 0.3660(2) 0.0884(17) Uani 0.4968(13) 1 d . P A 2
H8AA H 0.5305 1.1651 0.3817 0.106 Uiso 0.4968(13) 1 calc R P A 2
C5BA C 0.42746(15) 1.1327(3) 0.21573(19) 0.0717(14) Uani 0.4968(13) 1 d . P A 2
C9AA C 0.48869(17) 1.1467(3) 0.3222(2) 0.0793(15) Uani 0.4968(13) 1 d . P A 2
C7BA C 0.45739(14) 1.0017(4) 0.20941(14) 0.0706(13) Uani 0.5032(13) 1 d . P A 1
C9 C 0.42181(18) 1.0159(5) 0.17295(17) 0.0893(18) Uani 0.5032(13) 1 d . P A 1
C7AA C 0.3822(3) 1.0112(5) 0.1755(3) 0.077(2) Uani 0.5032(13) 1 d . P A 1
H7AA H 0.3593 1.0167 0.1499 0.093 Uiso 0.5032(13) 1 calc R P A 1
C3AA C 0.37717(7) 0.99964(15) 0.21180(7) 0.0594(5) Uani 1 1 d . . . .
H3AC H 0.3601 0.9547 0.2095 0.071 Uiso 0.4968(13) 1 calc R P A 2
H3AB H 0.3515 0.9988 0.2132 0.071 Uiso 0.5032(13) 1 calc R P A 1
C3 C 0.41498(17) 0.9878(3) 0.2512(2) 0.0495(13) Uani 0.5032(13) 1 d . P A 1
C3BA C 0.45345(11) 0.9912(3) 0.24937(13) 0.0520(9) Uani 0.5032(13) 1 d . P A 1
C8BA C 0.3745(4) 1.0463(5) 0.1739(4) 0.078(2) Uani 0.4968(13) 1 d . P A 2
H8BA H 0.3550 1.0319 0.1469 0.093 Uiso 0.4968(13) 1 calc R P A 2

loop_
_atom_site_aniso_label
_atom_site_aniso_U_11
_atom_site_aniso_U_22
_atom_site_aniso_U_33
_atom_site_aniso_U_23
_atom_site_aniso_U_13
_atom_site_aniso_U_12
N004 0.0497(8) 0.0294(7) 0.0421(8) 0.0001(6) 0.0131(7) -0.0048(6)
C005 0.0338(8) 0.0257(7) 0.0341(8) -0.0013(6) 0.0099(6) -0.0001(6)
N006 0.0678(11) 0.0319(8) 0.0604(10) -0.0049(7) 0.0201(9) 0.0030(7)
C007 0.0343(8) 0.0242(7) 0.0327(8) -0.0022(6) 0.0096(6) -0.0023(6)
C008 0.0411(8) 0.0237(7) 0.0320(8) -0.0026(6) 0.0143(7) -0.0013(6)
C009 0.0467(9) 0.0232(7) 0.0333(8) -0.0048(6) 0.0181(7) -0.0038(6)
C00A 0.0404(8) 0.0278(8) 0.0306(8) -0.0024(6) 0.0148(7) -0.0005(6)
C00B 0.0369(8) 0.0273(8) 0.0354(8) -0.0038(6) 0.0112(7) -0.0039(6)
C00C 0.0411(8) 0.0263(7) 0.0342(8) -0.0048(6) 0.0141(7) -0.0020(6)
C00D 0.0463(9) 0.0254(7) 0.0283(8) -0.0007(6) 0.0140(7) 0.0001(6)
N00E 0.0586(10) 0.0646(11) 0.0485(9) -0.0076(8) 0.0212(8) -0.0270(8)
C00F 0.0375(8) 0.0296(8) 0.0332(8) -0.0011(6) 0.0092(7) -0.0056(6)
C00G 0.0388(8) 0.0316(8) 0.0251(7) -0.0007(6) 0.0111(6) -0.0014(6)
C00H 0.0488(9) 0.0223(7) 0.0319(8) -0.0024(6) 0.0177(7) -0.0020(6)
C00I 0.0420(9) 0.0340(8) 0.0286(7) -0.0002(6) 0.0122(7) -0.0055(7)
C00J 0.0351(8) 0.0313(8) 0.0296(8) -0.0027(6) 0.0094(6) -0.0024(6)
C00K 0.0415(9) 0.0295(8) 0.0376(8) -0.0032(6) 0.0136(7) 0.0005(7)
C00L 0.0483(9) 0.0335(8) 0.0378(9) -0.0068(7) 0.0226(7) -0.0073(7)
C00M 0.0398(9) 0.0348(9) 0.0419(9) -0.0089(7) 0.0162(7) -0.0067(7)
C00N 0.0355(8) 0.0275(8) 0.0354(8) -0.0036(6) 0.0071(7) -0.0014(6)
C00O 0.0377(8) 0.0276(8) 0.0354(8) -0.0017(6) 0.0057(7) -0.0045(6)
C00P 0.0387(8) 0.0323(8) 0.0344(8) -0.0033(6) 0.0126(7) 0.0018(6)
C00Q 0.0477(9) 0.0328(8) 0.0306(8) -0.0010(6) 0.0132(7) 0.0018(7)
C00R 0.0625(11) 0.0287(8) 0.0282(8) -0.0019(6) 0.0133(8) -0.0023(7)
N00S 0.0556(10) 0.0559(11) 0.0697(12) 0.0097(9) 0.0222(9) 0.0118(8)
C00T 0.0407(9) 0.0406(9) 0.0299(8) -0.0027(7) 0.0125(7) 0.0014(7)
C00U 0.0406(9) 0.0353(9) 0.0419(9) -0.0099(7) 0.0151(7) 0.0017(7)
C00V 0.0381(8) 0.0390(9) 0.0340(8) -0.0011(7) 0.0117(7) -0.0036(7)
C00W 0.0498(10) 0.0327(9) 0.0469(10) 0.0040(7) 0.0237(8) -0.0054(7)
C00X 0.0461(9) 0.0315(9) 0.0412(9) -0.0030(7) 0.0150(7) 0.0003(7)
C00Y 0.0455(9) 0.0309(8) 0.0394(9) -0.0022(7) 0.0137(7) 0.0016(7)
C00Z 0.0737(12) 0.0336(9) 0.0294(8) -0.0021(7) 0.0232(8) -0.0076(8)
C010 0.0489(10) 0.0337(9) 0.0375(9) 0.0029(7) 0.0161(8) -0.0059(7)
C011 0.0469(9) 0.0317(9) 0.0369(9) -0.0005(7) 0.0098(7) -0.0047(7)
C012 0.0526(10) 0.0358(9) 0.0365(9) 0.0042(7) 0.0164(8) -0.0116(8)
C013 0.0591(11) 0.0321(8) 0.0355(8) -0.0045(7) 0.0238(8) -0.0086(7)
C014 0.0409(9) 0.0349(9) 0.0436(9) -0.0024(7) 0.0037(7) -0.0007(7)
C015 0.0353(8) 0.0357(9) 0.0438(9) -0.0056(7) 0.0079(7) 0.0049(7)
C016 0.0690(12) 0.0326(9) 0.0278(8) -0.0002(7) 0.0132(8) -0.0020(8)
C017 0.0555(10) 0.0366(9) 0.0393(9) -0.0008(7) 0.0242(8) -0.0123(8)
C018 0.0437(9) 0.0389(9) 0.0425(9) -0.0007(7) 0.0131(8) -0.0070(7)
C019 0.0508(10) 0.0310(9) 0.0455(10) -0.0007(7) 0.0189(8) 0.0003(7)
C01A 0.0430(9) 0.0400(9) 0.0353(8) -0.0035(7) 0.0123(7) -0.0071(7)
C01B 0.0498(10) 0.0416(10) 0.0462(10) -0.0024(8) 0.0199(8) 0.0042(8)
C01C 0.0512(10) 0.0309(9) 0.0416(9) -0.0006(7) 0.0195(8) -0.0035(7)
C01D 0.0541(11) 0.0322(9) 0.0560(11) -0.0026(8) 0.0238(9) -0.0022(8)
C01E 0.0464(10) 0.0460(10) 0.0375(9) 0.0037(8) -0.0010(8) -0.0049(8)
C01F 0.0475(10) 0.0412(10) 0.0538(11) -0.0047(8) 0.0176(9) 0.0076(8)
C01G 0.0500(10) 0.0508(11) 0.0338(9) -0.0021(8) 0.0085(8) -0.0108(8)
C01H 0.0507(10) 0.0412(10) 0.0599(12) 0.0024(8) 0.0251(9) 0.0068(8)
C01I 0.0479(10) 0.0386(10) 0.0633(12) -0.0060(8) 0.0274(9) 0.0003(8)
C01J 0.0468(10) 0.0432(10) 0.0429(10) 0.0035(8) 0.0108(8) -0.0083(8)
C01K 0.0749(13) 0.0450(10) 0.0505(11) -0.0119(9) 0.0348(10) -0.0238(10)
C01L 0.0467(10) 0.0441(10) 0.0478(10) 0.0016(8) 0.0134(8) -0.0047(8)
C01M 0.0432(10) 0.0446(10) 0.0450(10) 0.0059(8) 0.0078(8) -0.0076(8)
C01N 0.0668(12) 0.0324(9) 0.0515(11) -0.0022(8) 0.0272(9) -0.0031(8)
C01O 0.0600(12) 0.0487(11) 0.0431(10) 0.0004(8) 0.0144(9) -0.0103(9)
C01P 0.0553(11) 0.0525(11) 0.0461(10) 0.0137(9) 0.0129(9) -0.0118(9)
C01Q 0.0601(12) 0.0512(11) 0.0469(10) -0.0044(8) 0.0217(9) 0.0098(9)
C01R 0.0581(12) 0.0479(11) 0.0549(12) -0.0044(9) 0.0190(10) 0.0057(9)
C01S 0.0561(12) 0.0386(10) 0.0743(14) 0.0064(9) 0.0292(11) 0.0000(9)
C01T 0.0637(12) 0.0301(9) 0.0696(13) -0.0043(9) 0.0238(10) -0.0029(8)
C01U 0.0513(11) 0.0456(10) 0.0574(11) -0.0017(9) 0.0253(9) -0.0083(8)
C01V 0.0545(11) 0.0452(11) 0.0537(11) 0.0065(9) 0.0176(9) 0.0064(9)
C01W 0.0641(13) 0.0470(11) 0.0521(11) 0.0073(9) 0.0181(10) 0.0069(9)
C01X 0.0835(16) 0.0314(10) 0.0842(16) -0.0055(10) 0.0392(13) -0.0023(10)
C01Y 0.0831(16) 0.0739(16) 0.0388(10) -0.0119(10) 0.0252(11) -0.0393(13)
C01Z 0.0608(13) 0.0504(12) 0.0821(16) -0.0136(11) 0.0365(12) -0.0105(10)
C021 0.0600(12) 0.0635(14) 0.0624(13) 0.0036(11) 0.0211(11) 0.0178(11)
C022 0.0529(12) 0.0545(13) 0.0813(16) 0.0234(11) 0.0155(11) 0.0041(10)
C023 0.0655(13) 0.0574(13) 0.0566(12) -0.0009(10) 0.0156(10) 0.0082(10)
C024 0.0671(13) 0.0737(15) 0.0372(10) 0.0112(10) 0.0090(9) -0.0258(12)
C025 0.0625(13) 0.0635(14) 0.0790(16) 0.0222(12) 0.0356(12) 0.0157(11)
C026 0.0572(12) 0.0687(15) 0.0513(12) 0.0142(10) 0.0026(10) -0.0085(11)
C027 0.0636(13) 0.0773(16) 0.0602(13) 0.0187(11) 0.0319(11) 0.0180(11)
C028 0.0822(16) 0.0625(14) 0.0487(12) 0.0054(10) 0.0261(11) 0.0180(12)
C029 0.0544(12) 0.0731(15) 0.0553(12) 0.0093(11) 0.0112(10) 0.0048(11)
C02A 0.0789(15) 0.0543(12) 0.0590(13) -0.0018(10) 0.0284(11) 0.0213(11)
C02B 0.0529(12) 0.0553(13) 0.0766(15) 0.0221(11) 0.0116(11) -0.0007(10)
C02C 0.0516(12) 0.099(2) 0.0586(13) -0.0123(13) 0.0098(10) 0.0069(12)
C02E 0.0719(15) 0.0492(12) 0.0617(13) 0.0085(10) 0.0060(11) 0.0002(11)
C02F 0.0822(16) 0.0689(15) 0.0625(14) 0.0041(11) 0.0295(12) 0.0293(13)
C02G 0.0590(13) 0.0815(18) 0.0770(17) -0.0264(14) 0.0242(12) -0.0171(12)
C02H 0.0848(17) 0.0725(16) 0.0871(18) 0.0242(13) 0.0489(15) 0.0319(13)
C02I 0.0764(16) 0.0829(18) 0.0629(15) -0.0172(13) 0.0134(13) -0.0013(14)
C02J 0.0710(16) 0.109(2) 0.0723(17) 0.0290(16) 0.0243(14) 0.0220(16)
C02M 0.0734(17) 0.140(3) 0.0525(14) -0.0016(17) 0.0099(12) 0.0121(18)
C02P 0.0564(14) 0.091(2) 0.114(2) 0.0505(18) 0.0161(15) -0.0019(14)
C02S 0.0689(19) 0.114(3) 0.132(3) 0.063(3) -0.022(2) -0.029(2)
C02U 0.113(2) 0.0668(17) 0.0779(19) 0.0003(14) -0.0120(17) -0.0049(16)
C02Y 0.118(3) 0.092(3) 0.104(3) 0.015(2) -0.042(2) -0.020(2)
C1 0.0378(16) 0.0319(16) 0.0299(15) 0.0011(12) 0.0104(13) -0.0003(13)
C2 0.0392(17) 0.0311(16) 0.0260(15) -0.0006(12) 0.0117(13) -0.0010(13)
C4 0.049(2) 0.046(2) 0.0305(17) -0.0039(14) 0.0069(15) 0.0064(16)
C7 0.0472(19) 0.045(2) 0.0308(16) 0.0044(14) 0.0091(15) -0.0079(15)
N1 0.0415(15) 0.0363(15) 0.0311(13) 0.0053(11) 0.0097(12) -0.0064(12)
N3 0.0406(15) 0.0398(15) 0.0359(15) -0.0019(12) 0.0102(12) 0.0048(12)
S1 0.0428(5) 0.0466(5) 0.0383(5) 0.0088(4) 0.0075(4) -0.0105(4)
C0BA 0.0391(17) 0.0320(17) 0.0463(19) -0.0013(14) 0.0110(15) -0.0067(14)
C1BA 0.055(2) 0.042(2) 0.047(2) 0.0028(16) 0.0166(17) -0.0081(17)
C4BA 0.052(2) 0.057(2) 0.050(2) 0.0074(18) 0.0099(18) -0.0087(19)
C2BA 0.0440(19) 0.053(2) 0.045(2) 0.0017(16) 0.0128(16) -0.0066(16)
C1AA 0.043(2) 0.077(3) 0.058(2) 0.010(2) 0.0072(19) -0.003(2)
C0AA 0.040(2) 0.071(3) 0.061(2) -0.001(2) 0.0153(19) -0.0098(19)
C2AA 0.054(2) 0.066(3) 0.052(2) -0.015(2) 0.0191(19) -0.011(2)
C4AA 0.073(3) 0.090(4) 0.054(3) -0.014(2) 0.024(2) -0.019(3)
C5AA 0.056(2) 0.049(2) 0.085(3) -0.010(2) 0.036(2) -0.0129(19)
C6AA 0.054(2) 0.050(2) 0.073(3) 0.000(2) 0.032(2) 0.0000(18)
C6 0.085(4) 0.107(5) 0.059(3) -0.022(3) 0.021(3) -0.027(3)
C8 0.049(3) 0.051(3) 0.048(2) 0.004(3) 0.024(2) -0.006(2)
C6BA 0.065(3) 0.089(4) 0.069(3) 0.032(3) 0.026(3) 0.018(3)
C8AA 0.086(4) 0.092(4) 0.081(4) -0.023(3) 0.024(3) -0.034(3)
C5BA 0.069(3) 0.059(3) 0.095(4) 0.028(3) 0.041(3) 0.012(2)
C9AA 0.071(3) 0.072(3) 0.092(4) -0.023(3) 0.028(3) -0.021(3)
C7BA 0.056(2) 0.112(4) 0.043(2) 0.010(2) 0.018(2) -0.005(3)
C9 0.077(3) 0.135(5) 0.054(3) 0.016(3) 0.022(3) -0.003(3)
C7AA 0.083(5) 0.082(6) 0.054(3) 0.008(4) 0.010(3) -0.024(4)
C3AA 0.0553(12) 0.0641(14) 0.0571(13) 0.0010(10) 0.0196(10) 0.0015(10)
C3 0.047(3) 0.041(3) 0.055(3) -0.005(2) 0.013(2) -0.003(2)
C3BA 0.041(2) 0.064(3) 0.049(2) 0.0014(18) 0.0157(17) -0.0056(17)
C8BA 0.099(5) 0.075(6) 0.062(4) 0.017(4) 0.033(3) 0.014(5)

loop_
_atom_type_symbol
_atom_type_description
_atom_type_scat_dispersion_real
_atom_type_scat_dispersion_imag
_atom_type_scat_source
C C 0.0181 0.0091 'International Tables Vol C Tables 4.2.6.8 and 6.1.1.4'
H H 0.0000 0.0000 'International Tables Vol C Tables 4.2.6.8 and 6.1.1.4'
N N 0.0311 0.0180 'International Tables Vol C Tables 4.2.6.8 and 6.1.1.4'
S S 0.3331 0.5567 'International Tables Vol C Tables 4.2.6.8 and 6.1.1.4'

loop_
_geom_angle_atom_site_label_1
_geom_angle_atom_site_label_2
_geom_angle_atom_site_label_3
_geom_angle
_geom_angle_site_symmetry_1
_geom_angle_site_symmetry_3
C010 N004 C01D 124.58(15) . .
C012 N004 C010 108.63(14) . .
C012 N004 C01D 124.98(15) . .
C007 C005 C00B 120.05(14) . .
C01F N006 C01R 108.40(16) . .
C01F N006 C01X 126.10(18) . .
C01R N006 C01X 125.49(18) . .
C005 C007 C00J 128.37(14) . .
C005 C007 C00N 120.72(14) . .
C00N C007 C00J 110.90(13) . .
C009 C008 C00G 110.76(13) . .
C00A C008 C009 120.11(15) . .
C00A C008 C00G 129.03(14) . .
C008 C009 C00H 108.03(14) . .
C00L C009 C008 120.43(15) . .
C00L C009 C00H 131.54(14) . .
C008 C00A C00C 120.18(14) . .
C005 C00B C00C 120.03(14) . .
C005 C00B C00U 118.61(15) . .
C00U C00B C00C 121.35(14) . .
C00A C00C C00B 120.74(14) . .
C00A C00C C00M 118.78(15) . .
C00M C00C C00B 120.48(15) . .
C00H C00D C00G 110.52(14) . .
C00Q C00D C00G 128.70(15) . .
C00Q C00D C00H 120.75(14) . .
C01U N00E C0BA 120.7(2) . .
C01U N00E C8 118.5(3) . .
C2AA N00E C01U 123.2(2) . .
C2AA N00E C8 104.5(3) . .
C3 N00E C01U 123.8(3) . .
C3 N00E C0BA 102.7(3) . .
C00O C00F C00J 111.27(13) . .
C01A C00F C00J 128.12(15) . .
C01A C00F C00O 120.57(15) . .
C008 C00G C00D 100.94(12) . .
C008 C00G C00I 109.51(13) . .
C008 C00G C00T 114.09(13) . .
C00D C00G C00I 110.17(12) . .
C00D C00G C00T 113.41(13) . .
C00T C00G C00I 108.52(13) . .
C00D C00H C009 109.24(13) . .
C00D C00H C013 120.06(15) . .
C013 C00H C009 130.70(16) . .
C01C C00I C00G 115.75(13) . .
C007 C00J C00P 112.34(13) . .
C007 C00J C00V 111.62(13) . .
C00F C00J C007 101.10(12) . .
C00F C00J C00P 112.57(13) . .
C00F C00J C00V 111.08(13) . .
C00P C00J C00V 108.10(13) . .
C00P C00K C00Y 111.30(14) . .
C00M C00L C009 119.00(15) . .
C00L C00M C00C 121.45(16) . .
C007 C00N C00O 108.35(14) . .
C015 C00N C007 119.93(15) . .
C015 C00N C00O 131.72(15) . .
C00F C00O C00N 108.37(14) . .
C00F C00O C014 120.54(16) . .
C014 C00O C00N 131.07(16) . .
C00K C00P C00J 116.45(13) . .
C00D C00Q C00R 119.55(16) . .
C00Q C00R C016 121.00(17) . .
C00Z C00R C00Q 119.01(16) . .
C00Z C00R C016 119.97(15) . .
C01V N00S C02B 108.93(19) . .
C01V N00S C02H 124.7(2) . .
C02B N00S C02H 126.4(2) . .
C01B C00T C00G 115.50(14) . .
C015 C00U C00B 121.59(15) . .
C018 C00V C00J 114.89(14) . .
C010 C00W C017 106.35(15) . .
C01S C00W C010 119.12(18) . .
C01S C00W C017 134.52(18) . .
C00Y C00X C019 111.19(14) . .
C00X C00Y C00K 114.90(14) . .
C013 C00Z C00R 121.66(15) . .
N004 C010 C00W 109.18(15) . .
N004 C010 C01O 129.32(17) . .
C01O C010 C00W 121.51(17) . .
C01C C011 C01N 112.37(15) . .
N004 C012 C017 109.04(15) . .
N004 C012 C01P 129.04(18) . .
C01P C012 C017 121.91(17) . .
C00Z C013 C00H 118.94(17) . .
C01E C014 C00O 118.47(18) . .
C00U C015 C00N 119.09(15) . .
C00R C016 C2 123.96(17) . .
C1 C016 C00R 115.9(2) . .
C1 C016 C2 89.32(19) . .
C4 C016 C00R 121.5(2) . .
C4 C016 C1 121.9(2) . .
C4 C016 C2 66.1(2) . .
C4 C016 C7 72.2(3) . .
C7 C016 C00R 127.7(2) . .
C7 C016 C1 66.8(2) . .
C7 C016 C2 108.0(2) . .
C012 C017 C00W 106.76(15) . .
C01K C017 C00W 134.08(19) . .
C01K C017 C012 119.16(18) . .
C00V C018 C01J 113.32(15) . .
C01D C019 C00X 113.85(15) . .
C01G C01A C00F 118.64(17) . .
C00T C01B C01Q 113.61(16) . .
C00I C01C C011 113.67(14) . .
N004 C01D C019 111.86(15) . .
C01G C01E C014 120.83(17) . .
N006 C01F C01I 108.92(17) . .
N006 C01F C021 129.59(19) . .
C021 C01F C01I 121.49(19) . .
C01E C01G C01A 120.93(17) . .
C01R C01H C01I 106.47(17) . .
C025 C01H C01I 134.0(2) . .
C025 C01H C01R 119.5(2) . .
C01F C01I C01H 106.97(17) . .
C01Z C01I C01F 119.4(2) . .
C01Z C01I C01H 133.6(2) . .
C01M C01J C018 112.10(16) . .
C01Y C01K C017 118.7(2) . .
C01U C01L C01M 110.87(16) . .
C01J C01M C01L 113.71(17) . .
C01T C01N C011 114.80(16) . .
C026 C01O C010 117.6(2) . .
C024 C01P C012 117.5(2) . .
C02A C01Q C01B 113.05(18) . .
N006 C01R C01H 109.20(18) . .
N006 C01R C02I 129.6(2) . .
C02I C01R C01H 121.2(2) . .
C022 C01S C00W 119.3(2) . .
C01X C01T C01N 111.84(18) . .
N00E C01U C01L 112.87(17) . .
N00S C01V C01W 109.05(19) . .
N00S C01V C023 129.4(2) . .
C023 C01V C01W 121.5(2) . .
C01V C01W C02E 106.3(2) . .
C028 C01W C01V 119.3(2) . .
C028 C01W C02E 134.4(2) . .
N006 C01X C01T 113.96(19) . .
C01K C01Y C024 121.27(19) . .
C02G C01Z C01I 118.9(2) . .
C02C C021 C01F 117.3(2) . .
C01S C022 C026 120.8(2) . .
C029 C023 C01V 117.6(2) . .
C01P C024 C01Y 121.5(2) . .
C02J C025 C01H 118.8(3) . .
C01O C026 C022 121.6(2) . .
C028 C027 C029 120.6(2) . .
C027 C028 C01W 119.3(2) . .
C023 C029 C027 121.6(2) . .
C02F C02A C01Q 114.1(2) . .
N00S C02B C02E 108.70(19) . .
N00S C02B C02P 129.6(3) . .
C02P C02B C02E 121.7(3) . .
C02G C02C C021 121.5(2) . .
C02B C02E C01W 107.0(2) . .
C02U C02E C01W 134.2(3) . .
C02U C02E C02B 118.9(3) . .
C02A C02F C02H 113.6(2) . .
C01Z C02G C02C 121.3(2) . .
N00S C02H C02F 113.1(2) . .
C01R C02I C02M 117.2(3) . .
C025 C02J C02M 121.2(3) . .
C02J C02M C02I 122.1(3) . .
C02B C02P C02S 117.7(4) . .
C02Y C02S C02P 120.9(3) . .
C02Y C02U C02E 119.1(4) . .
C02S C02Y C02U 121.8(4) . .
C016 C1 C7 53.27(18) . .
C2 C1 C016 116.1(3) 2_656 .
C2 C1 C7 82.4(2) 2_656 .
N3 C1 C016 130.1(3) . .
N3 C1 C2 113.3(3) . 2_656
N3 C1 C7 142.7(3) . .
C016 C2 C7 81.06(19) . 2_656
C1 C2 C016 122.5(2) 2_656 .
C1 C2 C4 97.1(2) 2_656 .
C1 C2 C7 51.43(19) 2_656 2_656
C4 C2 C016 46.36(18) . .
C4 C2 C7 45.68(18) . 2_656
N1 C2 C016 124.9(3) . .
N1 C2 C1 112.2(3) . 2_656
N1 C2 C4 135.3(3) . .
N1 C2 C7 146.2(3) . 2_656
C016 C4 C2 67.5(2) . .
C016 C4 C7 122.0(3) . 2_656
C016 C4 C7 57.7(2) . .
C7 C4 C2 82.8(3) 2_656 .
C7 C4 C2 100.5(3) . .
C7 C4 C7 82.4(3) 2_656 .
C016 C7 C1 59.9(2) . .
C016 C7 C2 93.5(2) . 2_656
C016 C7 C4 128.7(3) . 2_656
C016 C7 C4 50.07(19) . .
C016 C7 C7 87.5(2) . 2_656
C1 C7 C2 46.20(17) . 2_656
C1 C7 C7 103.78(18) . 2_656
C4 C7 C1 97.7(3) 2_656 .
C4 C7 C1 99.8(3) . .
C4 C7 C2 51.5(2) 2_656 2_656
C4 C7 C2 103.4(2) . 2_656
C4 C7 C4 97.6(3) 2_656 .
C4 C7 C7 46.4(2) . 2_656
C4 C7 C7 51.2(2) 2_656 2_656
C7 C7 C2 74.50(17) 2_656 2_656
C2 N1 S1 107.0(2) . .
C2 N1 C9AA 142.9(4) . 5_676
C9AA N1 S1 61.5(3) 5_676 .
C1 N3 S1 106.1(2) . 2_656
C1 N3 C5BA 115.8(3) . 6_576
S1 N3 C5BA 92.9(2) 2_656 6_576
N1 S1 N3 101.42(14) . 2_656
N1 S1 C6AA 131.10(17) . 5_676
N3 S1 C6AA 79.92(17) 2_656 5_676
C5AA S1 N1 106.0(2) 5_676 .
C5AA S1 N3 124.2(2) 5_676 2_656
C5AA S1 C6AA 45.7(2) 5_676 5_676
C5AA S1 C9AA 54.8(3) 5_676 5_676
C9AA S1 N1 52.1(2) 5_676 .
C9AA S1 N3 136.8(3) 5_676 2_656
C9AA S1 C6AA 93.7(2) 5_676 5_676
C1BA C0BA N00E 129.1(3) . .
C1BA C0BA C2BA 121.6(3) . .
C2BA C0BA N00E 109.2(3) . .
C4BA C1BA C0BA 117.1(4) . .
C1BA C4BA C1AA 121.7(4) . .
C0BA C2BA C3BA 106.4(3) . .
C0AA C2BA C0BA 120.8(4) . .
C0AA C2BA C3BA 132.8(4) . .
C4BA C1AA C0AA 121.5(4) . .
C2BA C0AA C1AA 117.3(4) . .
C2BA C0AA C9 151.4(4) . 2_655
C1AA C0AA C9 78.2(3) . 2_655
C7BA C0AA C2BA 115.5(4) 2_655 .
C7BA C0AA C1AA 124.1(4) 2_655 .
C7BA C0AA C9 46.2(3) 2_655 2_655
N00E C2AA C4AA 125.5(4) . .
N00E C2AA C5AA 111.5(4) . .
C4AA C2AA C5AA 122.5(4) . .
C2AA C4AA C6 116.4(5) . .
C2AA C5AA S1 135.8(4) . 5_676
C2AA C5AA C6AA 107.4(4) . .
C2AA C5AA C9AA 120.2(5) . .
C6AA C5AA S1 85.0(3) . 5_676
C9AA C5AA S1 63.4(3) . 5_676
C9AA C5AA C6AA 132.3(5) . .
C5AA C6AA S1 49.3(2) . 5_676
C8 C6AA S1 135.8(4) . 5_676
C8 C6AA C5AA 106.6(4) . .
C8 C6AA C5BA 118.4(5) . .
C5BA C6AA S1 94.1(3) . 5_676
C5BA C6AA C5AA 135.0(4) . .
C8AA C6 C4AA 120.7(5) . .
C6AA C8 N00E 109.4(4) . .
C3AA C8 N00E 128.5(4) . .
C3AA C8 C6AA 121.9(5) . .
C8BA C6BA C5BA 121.7(6) . .
C9AA C8AA C6 123.0(5) . .
C6AA C5BA N3 89.5(4) . 6_575
C6BA C5BA N3 129.3(4) . 6_575
C6BA C5BA C6AA 118.1(5) . .
N1 C9AA S1 66.4(3) 5_676 5_676
N1 C9AA C5AA 126.7(5) 5_676 .
C5AA C9AA S1 61.7(3) . 5_676
C8AA C9AA N1 108.2(4) . 5_676
C8AA C9AA S1 136.5(5) . 5_676
C8AA C9AA C5AA 117.2(5) . .
C0AA C7BA C9 94.4(4) 2_655 .
C0AA C7BA C3BA 138.6(5) 2_655 .
C3BA C7BA C9 117.2(4) . .
C7BA C9 C0AA 39.4(3) . 2_655
C7BA C9 C7AA 121.6(6) . .
C7AA C9 C0AA 148.4(6) . 2_655
C3AA C7AA C9 123.0(7) . .
C8 C3AA C8BA 118.1(6) . .
C7AA C3AA C3 115.8(5) . .
N00E C3 C3AA 123.0(4) . .
N00E C3 C3BA 114.5(4) . .
C3BA C3 C3AA 122.1(5) . .
C7BA C3BA C2BA 133.8(4) . .
C7BA C3BA C3 120.0(4) . .
C3 C3BA C2BA 106.1(4) . .
C6BA C8BA C3AA 121.8(9) . .

loop_
_geom_bond_atom_site_label_1
_geom_bond_atom_site_label_2
_geom_bond_distance
_geom_bond_site_symmetry_2
N004 C010 1.383(2) .
N004 C012 1.382(2) .
N004 C01D 1.455(2) .
C005 C007 1.381(2) .
C005 C00B 1.400(2) .
N006 C01F 1.384(3) .
N006 C01R 1.386(3) .
N006 C01X 1.459(2) .
C007 C00J 1.525(2) .
C007 C00N 1.402(2) .
C008 C009 1.406(2) .
C008 C00A 1.380(2) .
C008 C00G 1.528(2) .
C009 C00H 1.462(2) .
C009 C00L 1.387(2) .
C00A C00C 1.402(2) .
C00B C00C 1.483(2) .
C00B C00U 1.403(2) .
C00C C00M 1.403(2) .
C00D C00G 1.528(2) .
C00D C00H 1.396(2) .
C00D C00Q 1.383(2) .
N00E C01U 1.446(2) .
N00E C0BA 1.496(4) .
N00E C2AA 1.377(4) .
N00E C8 1.462(6) .
N00E C3 1.358(6) .
C00F C00J 1.524(2) .
C00F C00O 1.395(2) .
C00F C01A 1.391(2) .
C00G C00I 1.549(2) .
C00G C00T 1.541(2) .
C00H C013 1.398(2) .
C00I C01C 1.517(2) .
C00J C00P 1.535(2) .
C00J C00V 1.538(2) .
C00K C00P 1.516(2) .
C00K C00Y 1.519(2) .
C00L C00M 1.386(2) .
C00N C00O 1.473(2) .
C00N C015 1.389(2) .
C00O C014 1.394(2) .
C00Q C00R 1.405(2) .
C00R C00Z 1.397(3) .
C00R C016 1.484(3) .
N00S C01V 1.381(3) .
N00S C02B 1.386(3) .
N00S C02H 1.459(3) .
C00T C01B 1.516(2) .
C00U C015 1.388(2) .
C00V C018 1.507(2) .
C00W C010 1.407(2) .
C00W C017 1.444(3) .
C00W C01S 1.397(3) .
C00X C00Y 1.518(2) .
C00X C019 1.525(2) .
C00Z C013 1.380(3) .
C010 C01O 1.393(3) .
C011 C01C 1.519(2) .
C011 C01N 1.520(3) .
C012 C017 1.406(3) .
C012 C01P 1.397(3) .
C014 C01E 1.391(3) .
C016 C1 1.468(4) .
C016 C2 1.576(4) .
C016 C4 1.235(4) .
C016 C7 1.361(4) .
C017 C01K 1.402(3) .
C018 C01J 1.519(2) .
C019 C01D 1.516(3) .
C01A C01G 1.387(3) .
C01B C01Q 1.525(3) .
C01E C01G 1.385(3) .
C01F C01I 1.405(3) .
C01F C021 1.392(3) .
C01H C01I 1.438(3) .
C01H C01R 1.405(3) .
C01H C025 1.401(3) .
C01I C01Z 1.400(3) .
C01J C01M 1.509(3) .
C01K C01Y 1.379(3) .
C01L C01M 1.519(3) .
C01L C01U 1.505(3) .
C01N C01T 1.518(2) .
C01O C026 1.382(3) .
C01P C024 1.376(3) .
C01Q C02A 1.520(3) .
C01R C02I 1.388(3) .
C01S C022 1.373(3) .
C01T C01X 1.515(3) .
C01V C01W 1.401(3) .
C01V C023 1.394(3) .
C01W C028 1.387(3) .
C01W C02E 1.450(3) .
C01Y C024 1.393(4) .
C01Z C02G 1.366(4) .
C021 C02C 1.388(4) .
C022 C026 1.389(4) .
C023 C029 1.379(3) .
C025 C02J 1.364(4) .
C027 C028 1.382(3) .
C027 C029 1.382(3) .
C02A C02F 1.506(3) .
C02B C02E 1.397(4) .
C02B C02P 1.389(3) .
C02C C02G 1.385(4) .
C02E C02U 1.388(4) .
C02F C02H 1.520(4) .
C02I C02M 1.388(4) .
C02J C02M 1.372(5) .
C02P C02S 1.389(6) .
C02S C02Y 1.359(6) .
C02U C02Y 1.375(5) .
C1 C2 1.441(4) 2_656
C1 C7 1.561(5) .
C1 N3 1.349(4) .
C2 C1 1.441(4) 2_656
C2 C4 1.560(5) .
C2 C7 1.979(5) 2_656
C2 N1 1.351(4) .
C4 C7 1.427(5) 2_656
C4 C7 1.533(5) .
C7 C2 1.979(5) 2_656
C7 C4 1.427(5) 2_656
C7 C7 1.952(7) 2_656
N1 S1 1.601(3) .
N1 C9AA 1.379(6) 5_676
N3 S1 1.610(3) 2_656
N3 C5BA 1.860(6) 6_576
S1 N3 1.610(3) 2_656
S1 C5AA 1.513(5) 5_676
S1 C6AA 1.987(5) 5_676
S1 C9AA 1.536(6) 5_676
C0BA C1BA 1.397(5) .
C0BA C2BA 1.407(5) .
C1BA C4BA 1.386(6) .
C4BA C1AA 1.394(6) .
C2BA C0AA 1.396(5) .
C2BA C3BA 1.448(5) .
C1AA C0AA 1.398(6) .
C0AA C7BA 1.228(6) 2_655
C0AA C9 1.928(7) 2_655
C2AA C4AA 1.396(6) .
C2AA C5AA 1.399(6) .
C4AA C6 1.400(7) .
C5AA S1 1.513(5) 5_676
C5AA C6AA 1.427(7) .
C5AA C9AA 1.404(6) .
C6AA S1 1.987(5) 5_676
C6AA C8 1.399(7) .
C6AA C5BA 1.416(7) .
C6 C8AA 1.395(8) .
C8 C3AA 1.314(6) .
C6BA C5BA 1.381(8) .
C6BA C8BA 1.288(13) .
C8AA C9AA 1.368(8) .
C5BA N3 1.860(6) 6_575
C9AA N1 1.379(6) 5_676
C9AA S1 1.536(6) 5_676
C7BA C0AA 1.228(6) 2_655
C7BA C9 1.396(7) .
C7BA C3BA 1.391(6) .
C9 C0AA 1.928(7) 2_655
C9 C7AA 1.442(12) .
C7AA C3AA 1.293(11) .
C3AA C3 1.487(6) .
C3AA C8BA 1.435(10) .
C3 C3BA 1.391(7) .

loop_
_smtbx_masks_void_nr
_smtbx_masks_void_average_x
_smtbx_masks_void_average_y
_smtbx_masks_void_average_z
_smtbx_masks_void_volume
_smtbx_masks_void_count_electrons
1 0.000 0.004 0.250 737.3 227.0
2 0.000 -0.004 0.750 737.3 227.2
3 0.211 0.489 0.394 7.3 0.0
4 0.211 0.511 0.894 7.3 0.0
5 0.289 -0.011 0.106 7.3 0.0
6 0.289 0.011 0.606 7.3 0.0
7 0.500 0.504 0.250 737.3 227.0
8 0.500 0.496 0.750 737.3 227.2
9 0.711 -0.011 0.394 7.3 0.0
10 0.711 0.011 0.894 7.3 0.0
11 0.789 0.489 0.106 7.3 0.0
12 0.789 0.511 0.606 7.3 0.0
